data_7229973
loop_
_publ_author_name
'Dankhoff, Katja'
'Weber, Birgit'

_publ_section_title
;
 Novel Cu(ii) complexes with NNO-Schiff base-like ligands -- structures
 and magnetic properties
;
_journal_issue 6
_journal_name_full CrystEngComm
_journal_page_first 818
_journal_paper_doi 10.1039/C7CE02007D
_journal_volume 20
_journal_year 2018
_chemical_formula_moiety 'C25 H30 Cu2 N4 O9 S, C H4 O'
_chemical_formula_sum 'C26 H34 Cu2 N4 O10 S'
_chemical_formula_weight 721.71
_chemical_name_common '[CuL30b]2SO4'
_space_group_crystal_system monoclinic
_space_group_IT_number 14
_space_group_name_Hall '-P 2ybc'
_space_group_name_H-M_alt 'P 1 21/c 1'
_symmetry_space_group_name_Hall '-P 2ybc'
_symmetry_space_group_name_H-M 'P 1 21/c 1'
_atom_sites_solution_hydrogens geom
_atom_sites_solution_primary direct
_atom_sites_solution_secondary difmap
_audit_creation_date 2017-07-27
_audit_creation_method SHELXL-2014/7
_audit_update_record
;
2018-01-11 deposited with the CCDC.
2018-01-15 downloaded from the CCDC.
;
_cell_angle_alpha 90
_cell_angle_beta 102.639(11)
_cell_angle_gamma 90
_cell_formula_units_Z 4
_cell_length_a 12.7600(18)
_cell_length_b 16.897(3)
_cell_length_c 13.781(2)
_cell_measurement_reflns_used 9449
_cell_measurement_temperature 133(2)
_cell_measurement_theta_max 26.00
_cell_measurement_theta_min 1.76
_cell_volume 2899.3(8)
_computing_cell_refinement X-AREA-STOE
_computing_data_collection X-AREA-STOE
_computing_data_reduction X-AREA-STOE
_computing_molecular_graphics ORTEP-III
_computing_publication_material PLATON
_computing_structure_refinement 'SHELXL-2014 (Sheldrick, 2014)'
_computing_structure_solution SIR97
_diffrn_ambient_temperature 133(2)
_diffrn_detector_area_resol_mean 9
_diffrn_measured_fraction_theta_full 0.982
_diffrn_measured_fraction_theta_max 0.927
_diffrn_measurement_device_type STOE-STADIVARI
_diffrn_measurement_method omega-scan
_diffrn_radiation_type MoK\a
_diffrn_radiation_wavelength 0.71073
_diffrn_reflns_av_R_equivalents 0.0615
_diffrn_reflns_av_unetI/netI 0.0794
_diffrn_reflns_Laue_measured_fraction_full 0.982
_diffrn_reflns_Laue_measured_fraction_max 0.927
_diffrn_reflns_limit_h_max 16
_diffrn_reflns_limit_h_min -16
_diffrn_reflns_limit_k_max 22
_diffrn_reflns_limit_k_min -22
_diffrn_reflns_limit_l_max 18
_diffrn_reflns_limit_l_min -9
_diffrn_reflns_number 19204
_diffrn_reflns_point_group_measured_fraction_full 0.982
_diffrn_reflns_point_group_measured_fraction_max 0.927
_diffrn_reflns_theta_full 25.242
_diffrn_reflns_theta_max 28.561
_diffrn_reflns_theta_min 1.935
_diffrn_source 'fine-focus sealed tube'
_exptl_absorpt_coefficient_mu 1.603
_exptl_absorpt_correction_type none
_exptl_crystal_colour 'blue green'
_exptl_crystal_density_diffrn 1.653
_exptl_crystal_density_method 'not measured'
_exptl_crystal_description block
_exptl_crystal_F_000 1488
_exptl_crystal_size_max 0.170
_exptl_crystal_size_mid 0.115
_exptl_crystal_size_min 0.114
_refine_diff_density_max 1.433
_refine_diff_density_min -0.839
_refine_diff_density_rms 0.110
_refine_ls_extinction_method none
_refine_ls_goodness_of_fit_ref 0.909
_refine_ls_hydrogen_treatment constr
_refine_ls_matrix_type full
_refine_ls_number_parameters 390
_refine_ls_number_reflns 6861
_refine_ls_number_restraints 0
_refine_ls_restrained_S_all 0.909
_refine_ls_R_factor_all 0.0742
_refine_ls_R_factor_gt 0.0468
_refine_ls_shift/su_max 0.001
_refine_ls_shift/su_mean 0.000
_refine_ls_structure_factor_coef Fsqd
_refine_ls_weighting_details 'w=1/[\s^2^(Fo^2^)+(0.0561P)^2^] where P=(Fo^2^+2Fc^2^)/3'
_refine_ls_weighting_scheme calc
_refine_ls_wR_factor_gt 0.1030
_refine_ls_wR_factor_ref 0.1117
_reflns_Friedel_coverage 0.000
_reflns_number_gt 4686
_reflns_number_total 6861
_reflns_threshold_expression 'I > 2\s(I)'
_cod_data_source_file c7ce02007d2.cif
_cod_data_source_block cl112
_cod_depositor_comments 'Adding full bibliography for 7229962--7229987.cif.'
_cod_original_cell_volume 2899.3(7)
_cod_database_code 7229973
_shelx_space_group_comment
;
The symmetry employed for this shelxl refinement is uniquely defined
by the following loop, which should always be used as a source of
symmetry information in preference to the above space-group names.
They are only intended as comments.
;

loop_
_space_group_symop_operation_xyz
'x, y, z'
'-x, y+1/2, -z+1/2'
'-x, -y, -z'
'x, -y-1/2, z-1/2'

loop_
_atom_site_label
_atom_site_type_symbol
_atom_site_fract_x
_atom_site_fract_y
_atom_site_fract_z
_atom_site_U_iso_or_equiv
_atom_site_adp_type
_atom_site_occupancy
_atom_site_site_symmetry_order
_atom_site_calc_flag
_atom_site_refinement_flags_posn
_atom_site_refinement_flags_adp
C11 C -0.2622(3) 0.0474(2) 0.6324(3) 0.0249(8) Uani 1 1 d . .
H11 H -0.2534 0.1032 0.6305 0.030 Uiso 1 1 calc R U
C12 C -0.3597(3) 0.0169(3) 0.6393(3) 0.0317(9) Uani 1 1 d . .
H12 H -0.4184 0.0511 0.6407 0.038 Uiso 1 1 calc R U
C13 C -0.3721(3) -0.0644(3) 0.6440(3) 0.0363(10) Uani 1 1 d . .
H13 H -0.4394 -0.0862 0.6488 0.044 Uiso 1 1 calc R U
C14 C -0.2861(3) -0.1134(2) 0.6418(3) 0.0295(9) Uani 1 1 d . .
H14 H -0.2924 -0.1692 0.6468 0.035 Uiso 1 1 calc R U
C15 C -0.1898(3) -0.0789(2) 0.6320(3) 0.0219(7) Uani 1 1 d . .
C16 C -0.0964(3) -0.1280(2) 0.6197(3) 0.0257(8) Uani 1 1 d . .
H16A H -0.0781 -0.1665 0.6750 0.031 Uiso 1 1 calc R U
H16B H -0.1153 -0.1579 0.5565 0.031 Uiso 1 1 calc R U
C17 C 0.0851(3) -0.1115(2) 0.6135(3) 0.0232(7) Uani 1 1 d . .
H17 H 0.0837 -0.1677 0.6099 0.028 Uiso 1 1 calc R U
C18 C 0.1849(3) -0.0742(2) 0.6123(3) 0.0252(8) Uani 1 1 d . .
C19 C 0.1948(3) 0.0085(2) 0.6156(3) 0.0232(8) Uani 1 1 d . .
C20 C 0.2976(3) 0.0510(3) 0.6124(3) 0.0292(9) Uani 1 1 d . .
H20A H 0.2832 0.1078 0.6023 0.044 Uiso 1 1 calc R U
H20B H 0.3269 0.0302 0.5575 0.044 Uiso 1 1 calc R U
H20C H 0.3497 0.0429 0.6753 0.044 Uiso 1 1 calc R U
C21 C 0.2774(4) -0.1265(3) 0.6088(3) 0.0349(10) Uani 1 1 d . .
C22 C 0.2557(4) -0.2133(3) 0.5890(5) 0.068(2) Uani 1 1 d . .
H22A H 0.3194 -0.2384 0.5735 0.102 Uiso 1 1 calc R U
H22B H 0.1946 -0.2196 0.5325 0.102 Uiso 1 1 calc R U
H22C H 0.2392 -0.2383 0.6480 0.102 Uiso 1 1 calc R U
C31 C -0.0665(3) 0.1061(2) 0.8502(3) 0.0209(7) Uani 1 1 d . .
H31 H -0.0775 0.1610 0.8372 0.025 Uiso 1 1 calc R U
C32 C -0.1489(3) 0.0616(2) 0.8724(3) 0.0237(8) Uani 1 1 d . .
H32 H -0.2157 0.0854 0.8750 0.028 Uiso 1 1 calc R U
C33 C -0.1318(3) -0.0189(2) 0.8909(3) 0.0273(8) Uani 1 1 d . .
H33 H -0.1874 -0.0509 0.9057 0.033 Uiso 1 1 calc R U
C34 C -0.0346(3) -0.0518(2) 0.8876(3) 0.0254(8) Uani 1 1 d . .
H34 H -0.0221 -0.1067 0.8996 0.031 Uiso 1 1 calc R U
C35 C 0.0458(3) -0.0031(2) 0.8665(2) 0.0194(7) Uani 1 1 d . .
C36 C 0.1565(3) -0.0340(2) 0.8661(3) 0.0231(7) Uani 1 1 d . .
H36A H 0.1853 -0.0631 0.9286 0.028 Uiso 1 1 calc R U
H36B H 0.1527 -0.0712 0.8098 0.028 Uiso 1 1 calc R U
C37 C 0.3291(3) 0.0190(2) 0.8693(3) 0.0263(8) Uani 1 1 d . .
H37 H 0.3523 -0.0338 0.8851 0.032 Uiso 1 1 calc R U
C38 C 0.4100(3) 0.0759(3) 0.8620(3) 0.0280(8) Uani 1 1 d . .
C39 C 0.3841(3) 0.1544(2) 0.8318(3) 0.0267(8) Uani 1 1 d . .
C40 C 0.4669(3) 0.2136(3) 0.8163(4) 0.0434(11) Uani 1 1 d . .
H40A H 0.4354 0.2487 0.7610 0.065 Uiso 1 1 calc R U
H40B H 0.5285 0.1857 0.8008 0.065 Uiso 1 1 calc R U
H40C H 0.4905 0.2449 0.8770 0.065 Uiso 1 1 calc R U
C41 C 0.5225(3) 0.0471(3) 0.8826(3) 0.0397(11) Uani 1 1 d . .
C42 C 0.5417(4) -0.0400(3) 0.8709(3) 0.0451(12) Uani 1 1 d . .
H42A H 0.6105 -0.0476 0.8516 0.068 Uiso 1 1 calc R U
H42B H 0.4836 -0.0620 0.8195 0.068 Uiso 1 1 calc R U
H42C H 0.5434 -0.0670 0.9342 0.068 Uiso 1 1 calc R U
C61 C 0.2735(4) 0.2141(3) 1.0459(3) 0.0362(9) Uani 1 1 d . .
H61A H 0.3336 0.1825 1.0333 0.054 Uiso 1 1 calc R U
H61B H 0.2691 0.2084 1.1156 0.054 Uiso 1 1 calc R U
H61C H 0.2851 0.2699 1.0318 0.054 Uiso 1 1 calc R U
C71 C 0.3623(8) -0.2142(6) 0.8679(6) 0.116(4) Uani 1 1 d . .
H71A H 0.3205 -0.1717 0.8896 0.174 Uiso 1 1 calc R U
H71B H 0.4034 -0.1929 0.8215 0.174 Uiso 1 1 calc R U
H71C H 0.4118 -0.2368 0.9258 0.174 Uiso 1 1 calc R U
N11 N -0.1781(2) -0.00029(18) 0.6283(2) 0.0199(6) Uani 1 1 d . .
N12 N -0.0038(2) -0.07678(17) 0.6190(2) 0.0200(6) Uani 1 1 d . .
N31 N 0.0292(2) 0.07388(17) 0.8466(2) 0.0189(6) Uani 1 1 d . .
N32 N 0.2278(2) 0.03245(18) 0.8564(2) 0.0203(6) Uani 1 1 d . .
O11 O 0.11648(19) 0.05605(15) 0.61985(18) 0.0215(5) Uani 1 1 d . .
O12 O 0.3684(3) -0.1022(2) 0.6217(3) 0.0547(10) Uani 1 1 d . .
O31 O 0.28914(19) 0.18175(16) 0.81164(19) 0.0242(5) Uani 1 1 d . .
O32 O 0.6000(2) 0.0904(3) 0.9081(3) 0.0587(11) Uani 1 1 d . .
O51 O -0.06905(19) 0.14328(14) 0.63197(19) 0.0200(5) Uani 1 1 d . .
O52 O 0.0778(2) 0.21563(14) 0.7371(2) 0.0244(5) Uani 1 1 d . .
O53 O -0.0900(2) 0.27777(16) 0.6735(2) 0.0330(7) Uani 1 1 d . .
O54 O 0.0244(3) 0.24428(19) 0.5624(2) 0.0377(7) Uani 1 1 d . .
O60 O 0.1762(2) 0.18754(17) 0.9833(2) 0.0291(6) Uani 1 1 d . .
H60 H 0.1238 0.2059 1.0039 0.035 Uiso 1 1 calc R U
O70 O 0.2962(4) -0.2703(3) 0.8228(4) 0.0836(15) Uani 1 1 d . .
H70 H 0.2344 -0.2624 0.8327 0.125 Uiso 1 1 calc R U
S50 S -0.01332(6) 0.22133(5) 0.65019(6) 0.01602(17) Uani 1 1 d . .
Cu1 Cu -0.02950(3) 0.03385(2) 0.62310(3) 0.01575(10) Uani 1 1 d . .
Cu2 Cu 0.15594(3) 0.13130(2) 0.81959(3) 0.01737(11) Uani 1 1 d . .

loop_
_atom_site_aniso_label
_atom_site_aniso_U_11
_atom_site_aniso_U_22
_atom_site_aniso_U_33
_atom_site_aniso_U_23
_atom_site_aniso_U_13
_atom_site_aniso_U_12
C11 0.0272(18) 0.025(2) 0.0214(18) -0.0021(15) 0.0030(14) -0.0013(14)
C12 0.029(2) 0.039(2) 0.028(2) -0.0066(18) 0.0090(16) -0.0053(17)
C13 0.034(2) 0.048(3) 0.029(2) -0.011(2) 0.0113(17) -0.0209(19)
C14 0.041(2) 0.024(2) 0.025(2) -0.0024(16) 0.0123(17) -0.0182(16)
C15 0.0333(19) 0.0188(18) 0.0129(17) -0.0009(14) 0.0038(14) -0.0079(14)
C16 0.035(2) 0.0116(16) 0.029(2) 0.0020(15) 0.0028(15) -0.0063(14)
C17 0.037(2) 0.0155(17) 0.0146(17) -0.0007(14) 0.0013(14) 0.0055(14)
C18 0.032(2) 0.0239(19) 0.0183(18) -0.0013(15) 0.0018(14) 0.0085(15)
C19 0.0237(18) 0.033(2) 0.0131(17) 0.0003(15) 0.0034(13) 0.0027(14)
C20 0.0273(19) 0.038(2) 0.0227(19) -0.0030(17) 0.0061(15) -0.0006(16)
C21 0.039(2) 0.041(3) 0.023(2) 0.0005(19) 0.0022(16) 0.0196(19)
C22 0.050(3) 0.055(3) 0.079(4) -0.036(3) -0.032(3) 0.038(3)
C31 0.0277(18) 0.0200(18) 0.0148(17) 0.0014(14) 0.0043(13) 0.0010(14)
C32 0.0241(18) 0.031(2) 0.0165(17) -0.0005(15) 0.0055(13) -0.0036(14)
C33 0.033(2) 0.030(2) 0.0176(18) -0.0017(16) 0.0044(15) -0.0135(16)
C34 0.046(2) 0.0137(18) 0.0154(17) -0.0014(14) 0.0047(15) -0.0086(15)
C35 0.0307(19) 0.0161(17) 0.0106(16) -0.0037(13) 0.0027(13) -0.0008(14)
C36 0.035(2) 0.0147(17) 0.0189(17) -0.0019(14) 0.0055(14) 0.0041(14)
C37 0.034(2) 0.029(2) 0.0146(17) -0.0011(15) 0.0042(14) 0.0155(16)
C38 0.0209(18) 0.043(2) 0.0175(18) -0.0075(17) -0.0012(13) 0.0091(16)
C39 0.0235(18) 0.035(2) 0.0222(19) -0.0120(16) 0.0059(14) 0.0006(15)
C40 0.025(2) 0.051(3) 0.055(3) -0.013(2) 0.0121(19) -0.0096(19)
C41 0.031(2) 0.066(3) 0.021(2) -0.003(2) 0.0041(16) 0.022(2)
C42 0.039(2) 0.063(3) 0.033(2) 0.001(2) 0.0079(18) 0.032(2)
C61 0.040(2) 0.032(2) 0.033(2) -0.0006(19) 0.0002(18) 0.0026(18)
C71 0.139(7) 0.148(9) 0.061(5) -0.043(5) 0.021(5) -0.105(7)
N11 0.0255(15) 0.0167(14) 0.0169(15) 0.0001(12) 0.0031(11) -0.0053(11)
N12 0.0280(16) 0.0131(14) 0.0171(15) 0.0017(11) 0.0013(11) 0.0000(11)
N31 0.0249(15) 0.0146(14) 0.0159(14) -0.0007(12) 0.0016(11) -0.0009(11)
N32 0.0259(15) 0.0184(15) 0.0152(14) -0.0005(12) 0.0013(11) 0.0069(12)
O11 0.0229(12) 0.0182(12) 0.0238(13) -0.0010(10) 0.0063(10) -0.0011(9)
O12 0.0335(18) 0.056(2) 0.078(3) 0.019(2) 0.0216(17) 0.0179(16)
O31 0.0213(12) 0.0236(14) 0.0279(14) -0.0041(11) 0.0063(10) -0.0007(10)
O32 0.0164(15) 0.091(3) 0.064(2) -0.019(2) -0.0022(14) 0.0064(17)
O51 0.0207(12) 0.0106(12) 0.0272(13) -0.0017(10) 0.0020(10) -0.0010(9)
O52 0.0270(13) 0.0110(12) 0.0290(14) 0.0003(11) -0.0075(10) -0.0018(9)
O53 0.0259(14) 0.0185(14) 0.0512(19) -0.0080(13) 0.0014(12) 0.0043(10)
O54 0.0553(19) 0.0371(18) 0.0233(15) -0.0002(13) 0.0139(13) -0.0202(14)
O60 0.0336(15) 0.0262(15) 0.0294(15) -0.0101(12) 0.0107(12) -0.0020(11)
O70 0.086(3) 0.061(3) 0.117(4) -0.015(3) 0.051(3) -0.011(2)
S50 0.0197(4) 0.0095(4) 0.0184(4) 0.0012(3) 0.0032(3) -0.0007(3)
Cu1 0.0208(2) 0.00989(19) 0.0158(2) 0.00001(16) 0.00248(15) -0.00170(15)
Cu2 0.0165(2) 0.0130(2) 0.0223(2) 0.00032(17) 0.00341(15) 0.00127(15)

loop_
_atom_type_symbol
_atom_type_description
_atom_type_scat_dispersion_real
_atom_type_scat_dispersion_imag
_atom_type_scat_source
C C 0.0033 0.0016 'International Tables Vol C Tables 4.2.6.8 and 6.1.1.4'
H H 0.0000 0.0000 'International Tables Vol C Tables 4.2.6.8 and 6.1.1.4'
N N 0.0061 0.0033 'International Tables Vol C Tables 4.2.6.8 and 6.1.1.4'
O O 0.0106 0.0060 'International Tables Vol C Tables 4.2.6.8 and 6.1.1.4'
S S 0.1246 0.1234 'International Tables Vol C Tables 4.2.6.8 and 6.1.1.4'
Cu Cu 0.3201 1.2651 'International Tables Vol C Tables 4.2.6.8 and 6.1.1.4'

loop_
_geom_angle_atom_site_label_1
_geom_angle_atom_site_label_2
_geom_angle_atom_site_label_3
_geom_angle
N11 C11 C12 121.3(4)
N11 C11 H11 119.4
C12 C11 H11 119.4
C11 C12 C13 119.5(4)
C11 C12 H12 120.3
C13 C12 H12 120.3
C14 C13 C12 119.6(4)
C14 C13 H13 120.2
C12 C13 H13 120.2
C13 C14 C15 118.2(4)
C13 C14 H14 120.9
C15 C14 H14 120.9
N11 C15 C14 121.8(4)
N11 C15 C16 116.6(3)
C14 C15 C16 121.5(3)
N12 C16 C15 109.8(3)
N12 C16 H16A 109.7
C15 C16 H16A 109.7
N12 C16 H16B 109.7
C15 C16 H16B 109.7
H16A C16 H16B 108.2
N12 C17 C18 126.6(3)
N12 C17 H17 116.7
C18 C17 H17 116.7
C19 C18 C17 121.1(3)
C19 C18 C21 121.9(4)
C17 C18 C21 117.1(4)
O11 C19 C18 123.7(3)
O11 C19 C20 113.1(3)
C18 C19 C20 123.2(3)
C19 C20 H20A 109.5
C19 C20 H20B 109.5
H20A C20 H20B 109.5
C19 C20 H20C 109.5
H20A C20 H20C 109.5
H20B C20 H20C 109.5
O12 C21 C18 122.5(4)
O12 C21 C22 119.4(4)
C18 C21 C22 118.1(4)
C21 C22 H22A 109.5
C21 C22 H22B 109.5
H22A C22 H22B 109.5
C21 C22 H22C 109.5
H22A C22 H22C 109.5
H22B C22 H22C 109.5
N31 C31 C32 121.9(3)
N31 C31 H31 119.0
C32 C31 H31 119.0
C31 C32 C33 118.4(3)
C31 C32 H32 120.8
C33 C32 H32 120.8
C34 C33 C32 119.8(3)
C34 C33 H33 120.1
C32 C33 H33 120.1
C33 C34 C35 118.7(3)
C33 C34 H34 120.6
C35 C34 H34 120.6
N31 C35 C34 121.7(3)
N31 C35 C36 116.4(3)
C34 C35 C36 122.0(3)
N32 C36 C35 109.5(3)
N32 C36 H36A 109.8
C35 C36 H36A 109.8
N32 C36 H36B 109.8
C35 C36 H36B 109.8
H36A C36 H36B 108.2
N32 C37 C38 126.2(4)
N32 C37 H37 116.9
C38 C37 H37 116.9
C39 C38 C37 121.8(3)
C39 C38 C41 121.4(4)
C37 C38 C41 116.7(4)
O31 C39 C38 124.0(4)
O31 C39 C40 113.1(4)
C38 C39 C40 122.8(4)
C39 C40 H40A 109.5
C39 C40 H40B 109.5
H40A C40 H40B 109.5
C39 C40 H40C 109.5
H40A C40 H40C 109.5
H40B C40 H40C 109.5
O32 C41 C38 123.3(5)
O32 C41 C42 118.4(4)
C38 C41 C42 118.3(4)
C41 C42 H42A 109.5
C41 C42 H42B 109.5
H42A C42 H42B 109.5
C41 C42 H42C 109.5
H42A C42 H42C 109.5
H42B C42 H42C 109.5
O60 C61 H61A 109.5
O60 C61 H61B 109.5
H61A C61 H61B 109.5
O60 C61 H61C 109.5
H61A C61 H61C 109.5
H61B C61 H61C 109.5
O70 C71 H71A 109.5
O70 C71 H71B 109.5
H71A C71 H71B 109.5
O70 C71 H71C 109.5
H71A C71 H71C 109.5
H71B C71 H71C 109.5
C15 N11 C11 119.5(3)
C15 N11 Cu1 113.8(2)
C11 N11 Cu1 126.7(3)
C17 N12 C16 116.8(3)
C17 N12 Cu1 127.4(3)
C16 N12 Cu1 115.8(2)
C35 N31 C31 119.4(3)
C35 N31 Cu2 114.4(2)
C31 N31 Cu2 126.2(2)
C37 N32 C36 118.4(3)
C37 N32 Cu2 126.7(3)
C36 N32 Cu2 114.8(2)
C19 O11 Cu1 130.3(2)
C39 O31 Cu2 129.6(3)
S50 O51 Cu1 137.41(15)
S50 O52 Cu2 136.82(16)
C61 O60 Cu2 126.4(2)
C61 O60 H60 109.5
Cu2 O60 H60 122.0
C71 O70 H70 109.5
O54 S50 O53 111.82(19)
O54 S50 O52 110.36(17)
O53 S50 O52 108.20(16)
O54 S50 O51 109.20(16)
O53 S50 O51 107.34(15)
O52 S50 O51 109.87(14)
N12 Cu1 O11 90.98(12)
N12 Cu1 O51 173.97(11)
O11 Cu1 O51 94.78(10)
N12 Cu1 N11 83.58(13)
O11 Cu1 N11 174.49(12)
O51 Cu1 N11 90.63(11)
N32 Cu2 O31 91.35(12)
N32 Cu2 O52 160.29(12)
O31 Cu2 O52 89.36(11)
N32 Cu2 N31 83.52(12)
O31 Cu2 N31 171.92(12)
O52 Cu2 N31 97.58(11)
N32 Cu2 O60 98.54(11)
O31 Cu2 O60 87.90(10)
O52 Cu2 O60 101.17(10)
N31 Cu2 O60 86.69(10)

loop_
_geom_bond_atom_site_label_1
_geom_bond_atom_site_label_2
_geom_bond_distance
C11 N11 1.354(5)
C11 C12 1.369(5)
C11 H11 0.9500
C12 C13 1.385(6)
C12 H12 0.9500
C13 C14 1.381(6)
C13 H13 0.9500
C14 C15 1.392(5)
C14 H14 0.9500
C15 N11 1.339(5)
C15 C16 1.491(5)
C16 N12 1.466(4)
C16 H16A 0.9900
C16 H16B 0.9900
C17 N12 1.295(4)
C17 C18 1.424(5)
C17 H17 0.9500
C18 C19 1.402(5)
C18 C21 1.484(5)
C19 O11 1.294(4)
C19 C20 1.505(5)
C20 H20A 0.9800
C20 H20B 0.9800
C20 H20C 0.9800
C21 O12 1.208(6)
C21 C22 1.505(7)
C22 H22A 0.9800
C22 H22B 0.9800
C22 H22C 0.9800
C31 N31 1.347(4)
C31 C32 1.380(5)
C31 H31 0.9500
C32 C33 1.392(6)
C32 H32 0.9500
C33 C34 1.369(6)
C33 H33 0.9500
C34 C35 1.394(5)
C34 H34 0.9500
C35 N31 1.337(4)
C35 C36 1.506(5)
C36 N32 1.470(5)
C36 H36A 0.9900
C36 H36B 0.9900
C37 N32 1.285(5)
C37 C38 1.431(6)
C37 H37 0.9500
C38 C39 1.407(6)
C38 C41 1.482(5)
C39 O31 1.270(4)
C39 C40 1.504(6)
C40 H40A 0.9800
C40 H40B 0.9800
C40 H40C 0.9800
C41 O32 1.219(6)
C41 C42 1.506(7)
C42 H42A 0.9800
C42 H42B 0.9800
C42 H42C 0.9800
C61 O60 1.421(5)
C61 H61A 0.9800
C61 H61B 0.9800
C61 H61C 0.9800
C71 O70 1.328(8)
C71 H71A 0.9800
C71 H71B 0.9800
C71 H71C 0.9800
N11 Cu1 1.998(3)
N12 Cu1 1.901(3)
N31 Cu2 1.990(3)
N32 Cu2 1.919(3)
O11 Cu1 1.910(2)
O31 Cu2 1.926(2)
O51 S50 1.493(2)
O51 Cu1 1.927(2)
O52 S50 1.478(3)
O52 Cu2 1.955(3)
O53 S50 1.452(3)
O54 S50 1.449(3)
O60 Cu2 2.410(3)
O60 H60 0.8400
O70 H70 0.8400

loop_
_geom_torsion_atom_site_label_1
_geom_torsion_atom_site_label_2
_geom_torsion_atom_site_label_3
_geom_torsion_atom_site_label_4
_geom_torsion
N11 C11 C12 C13 1.2(6)
C11 C12 C13 C14 0.0(6)
C12 C13 C14 C15 -1.7(6)
C13 C14 C15 N11 2.4(6)
C13 C14 C15 C16 -174.3(4)
N11 C15 C16 N12 7.5(5)
C14 C15 C16 N12 -175.6(3)
N12 C17 C18 C19 -1.1(6)
N12 C17 C18 C21 178.1(4)
C17 C18 C19 O11 -0.1(6)
C21 C18 C19 O11 -179.2(3)
C17 C18 C19 C20 -178.7(3)
C21 C18 C19 C20 2.2(6)
C19 C18 C21 O12 9.9(6)
C17 C18 C21 O12 -169.3(4)
C19 C18 C21 C22 -170.4(4)
C17 C18 C21 C22 10.4(6)
N31 C31 C32 C33 -0.3(5)
C31 C32 C33 C34 0.6(5)
C32 C33 C34 C35 0.5(5)
C33 C34 C35 N31 -2.0(5)
C33 C34 C35 C36 177.2(3)
N31 C35 C36 N32 7.7(4)
C34 C35 C36 N32 -171.5(3)
N32 C37 C38 C39 -4.8(6)
N32 C37 C38 C41 178.4(4)
C37 C38 C39 O31 2.1(6)
C41 C38 C39 O31 178.8(3)
C37 C38 C39 C40 -175.3(4)
C41 C38 C39 C40 1.3(6)
C39 C38 C41 O32 25.7(6)
C37 C38 C41 O32 -157.5(4)
C39 C38 C41 C42 -153.9(4)
C37 C38 C41 C42 22.8(5)
C14 C15 N11 C11 -1.2(5)
C16 C15 N11 C11 175.6(3)
C14 C15 N11 Cu1 176.2(3)
C16 C15 N11 Cu1 -6.9(4)
C12 C11 N11 C15 -0.6(5)
C12 C11 N11 Cu1 -177.7(3)
C18 C17 N12 C16 -179.7(3)
C18 C17 N12 Cu1 2.1(5)
C15 C16 N12 C17 176.9(3)
C15 C16 N12 Cu1 -4.7(4)
C34 C35 N31 C31 2.3(5)
C36 C35 N31 C31 -177.0(3)
C34 C35 N31 Cu2 179.6(3)
C36 C35 N31 Cu2 0.4(4)
C32 C31 N31 C35 -1.1(5)
C32 C31 N31 Cu2 -178.1(3)
C38 C37 N32 C36 179.5(3)
C38 C37 N32 Cu2 2.2(5)
C35 C36 N32 C37 169.9(3)
C35 C36 N32 Cu2 -12.5(3)
C18 C19 O11 Cu1 0.1(5)
C20 C19 O11 Cu1 178.8(2)
C38 C39 O31 Cu2 2.7(5)
C40 C39 O31 Cu2 -179.6(3)
Cu2 O52 S50 O54 -108.8(3)
Cu2 O52 S50 O53 128.6(2)
Cu2 O52 S50 O51 11.7(3)
Cu1 O51 S50 O54 73.9(3)
Cu1 O51 S50 O53 -164.7(2)
Cu1 O51 S50 O52 -47.3(3)
